data_7705598
loop_
_publ_author_name
'Parisi, Emmanuele'
'Capasso, Domenica'
'Capobianco, Amedeo'
'Peluso, Andrea'
'Di Gaetano, Sonia'
'Fusco, Sandra'
'Manfredi, Carla'
'Mozzillo, Rosaria'
'Pinto, Gabriella'
'Centore, Roberto'

_publ_section_title
;
 Tautomeric and conformational switching in a new versatile N-rich
 heterocyclic ligand.
;
_journal_issue 41
_journal_name_full 'Dalton transactions (Cambridge, England : 2003)'
_journal_page_first 14452
_journal_page_last 14462
_journal_paper_doi 10.1039/d0dt02572k
_journal_volume 49
_journal_year 2020
_chemical_compound_source 'Slow cooling to room temperature of a hot saturated NaOH water solution.'
_chemical_formula_moiety '(Na)+, (C8 H6 N7)-, 3(H2O)'
_chemical_formula_sum 'C8 H12 N7 Na O3'
_chemical_formula_weight 277.24
_chemical_name_systematic 'Sodium 4-Methyl-7-(2-pyrazinyl)-[1,2,4]triazolo[3,2-<i>c</i>][1,2,4]-triazolate'
_space_group_crystal_system triclinic
_space_group_IT_number 2
_space_group_name_Hall '-P 1'
_space_group_name_H-M_alt 'P -1'
_atom_sites_solution_hydrogens mixed
_atom_sites_solution_primary direct
_atom_sites_solution_secondary difmap
_audit_creation_method SHELXL-2016/6
_audit_update_record
;
2020-07-15 deposited with the CCDC.	2020-10-06 downloaded from the CCDC.
;
_cell_angle_alpha 72.687(18)
_cell_angle_beta 81.788(18)
_cell_angle_gamma 86.177(14)
_cell_formula_units_Z 2
_cell_length_a 6.8520(9)
_cell_length_b 9.1940(17)
_cell_length_c 10.1550(16)
_cell_measurement_reflns_used 196
_cell_measurement_temperature 293(2)
_cell_measurement_theta_max 23.359
_cell_measurement_theta_min 3.787
_cell_volume 604.29(18)
_computing_cell_refinement
;
Dirax/lsq (Duisenberg <i>et al.</i>, 2000)
;
_computing_data_collection '<i>Collect</i> (Nonius, 1999)'
_computing_data_reduction
;
EvalCCD (Duisenberg <i>et al.</i>, 2003)
;
_computing_molecular_graphics
;
Ortep-3 for Windows (Farrugia, 2012) and 
Mercury (Macrae <i>et al.</i>, 2006)
;
_computing_publication_material 'WinGX (Farrugia, 2012)'
_computing_structure_refinement 'SHELXL-2016/6 (Sheldrick, 2015)'
_computing_structure_solution
;
SIR97 (Altomare <i>et al.</i>, 1999)
;
_diffrn_ambient_temperature 293(2)
_diffrn_detector 'CCD plate'
_diffrn_detector_area_resol_mean 9
_diffrn_detector_type
;
Bruker-Nonius 95mm CCD camera on \k-goniostat
;
_diffrn_measured_fraction_theta_full 0.998
_diffrn_measured_fraction_theta_max 0.993
_diffrn_measurement_device 'four-circle diffractometer'
_diffrn_measurement_device_type 'Bruker-Nonius KappaCCD'
_diffrn_measurement_method
;
CCD rotation images, thick slices
;
_diffrn_radiation_monochromator graphite
_diffrn_radiation_probe x-ray
_diffrn_radiation_source 'normal-focus sealed tube'
_diffrn_radiation_type MoK\a
_diffrn_radiation_wavelength 0.71073
_diffrn_reflns_av_R_equivalents 0.0314
_diffrn_reflns_av_unetI/netI 0.0341
_diffrn_reflns_Laue_measured_fraction_full 0.998
_diffrn_reflns_Laue_measured_fraction_max 0.993
_diffrn_reflns_limit_h_max 8
_diffrn_reflns_limit_h_min -8
_diffrn_reflns_limit_k_max 11
_diffrn_reflns_limit_k_min -11
_diffrn_reflns_limit_l_max 13
_diffrn_reflns_limit_l_min -13
_diffrn_reflns_number 7679
_diffrn_reflns_point_group_measured_fraction_full 0.998
_diffrn_reflns_point_group_measured_fraction_max 0.993
_diffrn_reflns_theta_full 25.242
_diffrn_reflns_theta_max 27.496
_diffrn_reflns_theta_min 2.647
_exptl_absorpt_coefficient_mu 0.149
_exptl_absorpt_correction_T_max 0.981
_exptl_absorpt_correction_T_min 0.950
_exptl_absorpt_correction_type multi-scan
_exptl_absorpt_process_details
;
 <i>SADABS</i> (Bruker, 2001)
;
_exptl_crystal_colour 'pale yellow'
_exptl_crystal_density_diffrn 1.524
_exptl_crystal_description prism
_exptl_crystal_F_000 288
_exptl_crystal_size_max 0.300
_exptl_crystal_size_mid 0.200
_exptl_crystal_size_min 0.080
_refine_diff_density_max 0.244
_refine_diff_density_min -0.201
_refine_diff_density_rms 0.043
_refine_ls_extinction_method none
_refine_ls_goodness_of_fit_ref 1.060
_refine_ls_hydrogen_treatment mixed
_refine_ls_matrix_type full
_refine_ls_number_parameters 191
_refine_ls_number_reflns 2748
_refine_ls_number_restraints 0
_refine_ls_restrained_S_all 1.060
_refine_ls_R_factor_all 0.0571
_refine_ls_R_factor_gt 0.0384
_refine_ls_shift/su_max 0.000
_refine_ls_shift/su_mean 0.000
_refine_ls_structure_factor_coef Fsqd
_refine_ls_weighting_details 'w=1/[\s^2^(Fo^2^)+(0.0423P)^2^+0.1971P] where P=(Fo^2^+2Fc^2^)/3'
_refine_ls_weighting_scheme calc
_refine_ls_wR_factor_gt 0.0908
_refine_ls_wR_factor_ref 0.0997
_reflns_Friedel_coverage 0.000
_reflns_number_gt 2123
_reflns_number_total 2748
_reflns_threshold_expression 'I > 2\s(I)'
_cod_data_source_file d0dt02572k2.cif
_cod_data_source_block shelx_CCDC1
_cod_depositor_comments 'Adding full bibliography for 7705597--7705603.cif.'
_cod_database_code 7705598
_shelx_shelxl_version_number 2016/6
_shelx_space_group_comment
;
The symmetry employed for this shelxl refinement is uniquely defined
by the following loop, which should always be used as a source of
symmetry information in preference to the above space-group names.
They are only intended as comments.
;
_shelx_estimated_absorpt_t_min 0.957
_shelx_estimated_absorpt_t_max 0.988

loop_
_space_group_symop_operation_xyz
'x, y, z'
'-x, -y, -z'

loop_
_atom_site_label
_atom_site_type_symbol
_atom_site_fract_x
_atom_site_fract_y
_atom_site_fract_z
_atom_site_U_iso_or_equiv
_atom_site_adp_type
_atom_site_occupancy
_atom_site_site_symmetry_order
_atom_site_calc_flag
_atom_site_refinement_flags_posn
_atom_site_refinement_flags_adp
_atom_site_refinement_flags_occupancy
_atom_site_disorder_assembly
_atom_site_disorder_group
C1 C 0.7611(2) 0.07398(17) 0.56119(15) 0.0234(3) Uani 1 1 d . . . . .
C2 C 0.7614(3) 0.07461(19) 0.69844(17) 0.0301(4) Uani 1 1 d . . . . .
H2 H 0.738860 -0.015900 0.769495 0.036 Uiso 1 1 calc R U . . .
C3 C 0.8244(3) 0.32587(19) 0.62475(18) 0.0313(4) Uani 1 1 d . . . . .
H3 H 0.847707 0.416216 0.642684 0.038 Uiso 1 1 calc R U . . .
C4 C 0.8235(3) 0.32605(18) 0.48879(18) 0.0311(4) Uani 1 1 d . . . . .
H4 H 0.845700 0.416958 0.418183 0.037 Uiso 1 1 calc R U . . .
C5 C 0.7290(2) -0.06643(17) 0.53130(15) 0.0240(3) Uani 1 1 d . . . . .
C6 C 0.7020(2) -0.23732(17) 0.42515(16) 0.0248(3) Uani 1 1 d . . . . .
C7 C 0.7372(2) -0.12686(18) 0.21064(16) 0.0270(3) Uani 1 1 d . . . . .
C8 C 0.7520(3) -0.1024(2) 0.05838(18) 0.0414(5) Uani 1 1 d . . . . .
H8A H 0.776879 0.002931 0.010387 0.062 Uiso 1 1 calc R U . . .
H8B H 0.630475 -0.129589 0.036138 0.062 Uiso 1 1 calc R U . . .
H8C H 0.858091 -0.164658 0.030135 0.062 Uiso 1 1 calc R U . . .
N1 N 0.6961(2) -0.20020(15) 0.62613(14) 0.0298(3) Uani 1 1 d . . . . .
N2 N 0.6786(2) -0.31053(15) 0.56162(14) 0.0304(3) Uani 1 1 d . . . . .
N3 N 0.7050(2) -0.26636(15) 0.30233(14) 0.0286(3) Uani 1 1 d . . . . .
N4 N 0.7554(2) -0.01092(15) 0.26238(13) 0.0261(3) Uani 1 1 d . . . . .
N5 N 0.73313(19) -0.08730(14) 0.40325(13) 0.0229(3) Uani 1 1 d . . . . .
N6 N 0.7922(2) 0.20092(15) 0.45479(13) 0.0270(3) Uani 1 1 d . . . . .
N7 N 0.7926(2) 0.19969(16) 0.73109(15) 0.0320(3) Uani 1 1 d . . . . .
Na1 Na 0.75240(11) 0.27278(7) 0.19353(7) 0.0349(2) Uani 1 1 d . . . . .
O1 O 0.7040(3) 0.33606(17) -0.04056(14) 0.0471(4) Uani 1 1 d . . . . .
H1A H 0.745(4) 0.285(3) -0.090(3) 0.057 Uiso 1 1 d . U . . .
H1B H 0.609(4) 0.388(3) -0.079(3) 0.057 Uiso 1 1 d . U . . .
O2 O 1.0723(3) 0.3638(2) 0.14959(18) 0.0578(4) Uani 1 1 d . . . . .
H2A H 1.152(4) 0.318(3) 0.204(3) 0.069 Uiso 1 1 d . U . . .
H2B H 1.114(4) 0.455(3) 0.110(3) 0.069 Uiso 1 1 d . U . . .
O3 O 0.5685(2) 0.49570(14) 0.21741(13) 0.0325(3) Uani 1 1 d . . . . .
H3A H 0.616(3) 0.563(3) 0.242(2) 0.039 Uiso 1 1 d . U . . .
H3B H 0.488(3) 0.452(2) 0.290(2) 0.039 Uiso 1 1 d . U . . .

loop_
_atom_site_aniso_label
_atom_site_aniso_U_11
_atom_site_aniso_U_22
_atom_site_aniso_U_33
_atom_site_aniso_U_23
_atom_site_aniso_U_13
_atom_site_aniso_U_12
C1 0.0250(7) 0.0233(7) 0.0221(7) -0.0067(6) -0.0042(6) 0.0014(6)
C2 0.0421(9) 0.0257(8) 0.0220(8) -0.0056(6) -0.0050(7) -0.0002(7)
C3 0.0349(9) 0.0264(8) 0.0369(9) -0.0147(7) -0.0078(7) 0.0004(6)
C4 0.0376(9) 0.0228(8) 0.0316(9) -0.0043(7) -0.0071(7) -0.0031(6)
C5 0.0288(8) 0.0226(7) 0.0207(7) -0.0058(6) -0.0045(6) -0.0003(6)
C6 0.0272(8) 0.0188(7) 0.0286(8) -0.0064(6) -0.0049(6) -0.0010(6)
C7 0.0304(8) 0.0261(8) 0.0265(8) -0.0095(6) -0.0053(6) -0.0017(6)
C8 0.0610(13) 0.0408(10) 0.0267(9) -0.0145(8) -0.0062(8) -0.0077(9)
N1 0.0404(8) 0.0228(7) 0.0250(7) -0.0047(5) -0.0046(6) -0.0018(6)
N2 0.0408(8) 0.0203(6) 0.0288(7) -0.0048(6) -0.0043(6) -0.0029(6)
N3 0.0355(7) 0.0244(7) 0.0280(7) -0.0099(6) -0.0051(6) -0.0028(5)
N4 0.0352(7) 0.0234(6) 0.0189(6) -0.0041(5) -0.0042(5) -0.0024(5)
N5 0.0288(7) 0.0184(6) 0.0206(6) -0.0043(5) -0.0035(5) -0.0008(5)
N6 0.0334(7) 0.0235(6) 0.0240(7) -0.0057(5) -0.0061(5) -0.0013(5)
N7 0.0396(8) 0.0325(7) 0.0279(7) -0.0143(6) -0.0067(6) 0.0022(6)
Na1 0.0540(5) 0.0260(3) 0.0260(4) -0.0071(3) -0.0110(3) 0.0010(3)
O1 0.0686(10) 0.0478(8) 0.0310(7) -0.0176(6) -0.0199(7) 0.0135(7)
O2 0.0588(10) 0.0554(10) 0.0512(9) 0.0052(8) -0.0207(8) -0.0137(8)
O3 0.0425(7) 0.0273(6) 0.0288(6) -0.0093(5) -0.0038(5) -0.0059(5)

loop_
_atom_type_symbol
_atom_type_description
_atom_type_scat_dispersion_real
_atom_type_scat_dispersion_imag
_atom_type_scat_source
C C 0.0033 0.0016 'International Tables Vol C Tables 4.2.6.8 and 6.1.1.4'
H H 0.0000 0.0000 'International Tables Vol C Tables 4.2.6.8 and 6.1.1.4'
N N 0.0061 0.0033 'International Tables Vol C Tables 4.2.6.8 and 6.1.1.4'
Na Na 0.0362 0.0249 'International Tables Vol C Tables 4.2.6.8 and 6.1.1.4'
O O 0.0106 0.0060 'International Tables Vol C Tables 4.2.6.8 and 6.1.1.4'

loop_
_geom_angle_atom_site_label_1
_geom_angle_atom_site_label_2
_geom_angle_atom_site_label_3
_geom_angle
_geom_angle_site_symmetry_1
_geom_angle_site_symmetry_3
_geom_angle_publ_flag
N6 C1 C2 121.43(14) . . ?
N6 C1 C5 118.56(13) . . ?
C2 C1 C5 120.01(14) . . ?
N7 C2 C1 122.32(15) . . ?
N7 C2 H2 118.8 . . ?
C1 C2 H2 118.8 . . ?
N7 C3 C4 121.84(15) . . ?
N7 C3 H3 119.1 . . ?
C4 C3 H3 119.1 . . ?
N6 C4 C3 122.57(15) . . ?
N6 C4 H4 118.7 . . ?
C3 C4 H4 118.7 . . ?
N1 C5 N5 107.85(13) . . ?
N1 C5 C1 125.03(13) . . ?
N5 C5 C1 127.09(13) . . ?
N2 C6 N3 139.71(14) . . ?
N2 C6 N5 110.43(14) . . ?
N3 C6 N5 109.85(13) . . ?
N4 C7 N3 117.49(14) . . ?
N4 C7 C8 121.04(15) . . ?
N3 C7 C8 121.47(15) . . ?
C7 C8 H8A 109.5 . . ?
C7 C8 H8B 109.5 . . ?
H8A C8 H8B 109.5 . . ?
C7 C8 H8C 109.5 . . ?
H8A C8 H8C 109.5 . . ?
H8B C8 H8C 109.5 . . ?
C5 N1 N2 109.86(13) . . ?
C6 N2 N1 105.21(12) . . ?
C6 N3 C7 101.94(12) . . ?
C7 N4 N5 100.09(12) . . ?
C7 N4 Na1 141.20(10) . . ?
N5 N4 Na1 117.40(9) . . ?
C6 N5 C5 106.65(12) . . ?
C6 N5 N4 110.61(12) . . ?
C5 N5 N4 142.73(13) . . ?
C4 N6 C1 115.75(13) . . ?
C4 N6 Na1 109.67(10) . . ?
C1 N6 Na1 133.78(10) . . ?
C2 N7 C3 116.09(14) . . ?
O2 Na1 O1 95.31(7) . . ?
O2 Na1 O3 100.14(6) . . ?
O1 Na1 O3 90.53(6) . . ?
O2 Na1 N4 111.08(6) . . ?
O1 Na1 N4 101.90(6) . . ?
O3 Na1 N4 144.85(6) . . ?
O2 Na1 N6 86.76(6) . . ?
O1 Na1 N6 177.89(6) . . ?
O3 Na1 N6 88.69(5) . . ?
N4 Na1 N6 77.69(5) . . ?
O2 Na1 H3B 113.2(5) . . ?
O1 Na1 H3B 102.1(5) . . ?
O3 Na1 H3B 18.8(5) . . ?
N4 Na1 H3B 126.6(5) . . ?
N6 Na1 H3B 76.7(5) . . ?
Na1 O1 H1A 123.2(18) . . ?
Na1 O1 H1B 128.0(17) . . ?
H1A O1 H1B 104(2) . . ?
Na1 O2 H2A 117.3(19) . . ?
Na1 O2 H2B 130.0(18) . . ?
H2A O2 H2B 108(3) . . ?
Na1 O3 H3A 122.5(14) . . ?
Na1 O3 H3B 97.7(14) . . ?
H3A O3 H3B 102.6(19) . . ?

loop_
_geom_bond_atom_site_label_1
_geom_bond_atom_site_label_2
_geom_bond_distance
_geom_bond_site_symmetry_2
_geom_bond_publ_flag
C1 N6 1.339(2) . ?
C1 C2 1.396(2) . ?
C1 C5 1.448(2) . ?
C2 N7 1.326(2) . ?
C2 H2 0.9300 . ?
C3 N7 1.334(2) . ?
C3 C4 1.381(2) . ?
C3 H3 0.9300 . ?
C4 N6 1.334(2) . ?
C4 H4 0.9300 . ?
C5 N1 1.327(2) . ?
C5 N5 1.3660(19) . ?
C6 N2 1.340(2) . ?
C6 N3 1.348(2) . ?
C6 N5 1.3566(19) . ?
C7 N4 1.341(2) . ?
C7 N3 1.352(2) . ?
C7 C8 1.484(2) . ?
C8 H8A 0.9600 . ?
C8 H8B 0.9600 . ?
C8 H8C 0.9600 . ?
N1 N2 1.3809(19) . ?
N4 N5 1.3845(17) . ?
N4 Na1 2.4909(15) . ?
N6 Na1 2.5864(15) . ?
Na1 O2 2.3340(18) . ?
Na1 O1 2.3400(15) . ?
Na1 O3 2.3898(15) . ?
Na1 H3B 2.65(2) . ?
O1 H1A 0.79(3) . ?
O1 H1B 0.85(2) . ?
O2 H2A 0.83(3) . ?
O2 H2B 0.86(3) . ?
O3 H3A 0.83(2) . ?
O3 H3B 0.86(2) . ?

loop_
_geom_hbond_atom_site_label_D
_geom_hbond_atom_site_label_H
_geom_hbond_atom_site_label_A
_geom_hbond_distance_DH
_geom_hbond_distance_HA
_geom_hbond_distance_DA
_geom_hbond_angle_DHA
_geom_hbond_site_symmetry_A
C3 H3 N2 0.93 2.64 3.324(2) 130.5 1_565
O1 H1A N7 0.79(3) 2.17(3) 2.923(2) 160(2) 1_554
O1 H1B O3 0.85(2) 2.00(3) 2.8326(19) 164(2) 2_665
O2 H2A N1 0.83(3) 2.12(3) 2.940(2) 168(3) 2_756
O2 H2B O1 0.86(3) 2.24(3) 3.074(2) 164(2) 2_765
O3 H3A N3 0.83(2) 2.01(2) 2.8338(19) 174(2) 1_565

loop_
_geom_torsion_atom_site_label_1
_geom_torsion_atom_site_label_2
_geom_torsion_atom_site_label_3
_geom_torsion_atom_site_label_4
_geom_torsion
_geom_torsion_site_symmetry_1
_geom_torsion_site_symmetry_2
_geom_torsion_site_symmetry_3
_geom_torsion_site_symmetry_4
_geom_torsion_publ_flag
N6 C1 C2 N7 -0.2(3) . . . . ?
C5 C1 C2 N7 179.12(15) . . . . ?
N7 C3 C4 N6 -0.4(3) . . . . ?
N6 C1 C5 N1 -179.88(15) . . . . ?
C2 C1 C5 N1 0.8(2) . . . . ?
N6 C1 C5 N5 2.5(2) . . . . ?
C2 C1 C5 N5 -176.84(15) . . . . ?
N5 C5 N1 N2 0.08(18) . . . . ?
C1 C5 N1 N2 -177.96(14) . . . . ?
N3 C6 N2 N1 179.70(19) . . . . ?
N5 C6 N2 N1 0.02(17) . . . . ?
C5 N1 N2 C6 -0.06(17) . . . . ?
N2 C6 N3 C7 179.8(2) . . . . ?
N5 C6 N3 C7 -0.54(17) . . . . ?
N4 C7 N3 C6 0.08(19) . . . . ?
C8 C7 N3 C6 -179.95(16) . . . . ?
N3 C7 N4 N5 0.38(18) . . . . ?
C8 C7 N4 N5 -179.58(15) . . . . ?
N3 C7 N4 Na1 -164.92(12) . . . . ?
C8 C7 N4 Na1 15.1(3) . . . . ?
N2 C6 N5 C5 0.03(17) . . . . ?
N3 C6 N5 C5 -179.75(13) . . . . ?
N2 C6 N5 N4 -179.39(13) . . . . ?
N3 C6 N5 N4 0.83(17) . . . . ?
N1 C5 N5 C6 -0.07(17) . . . . ?
C1 C5 N5 C6 177.92(15) . . . . ?
N1 C5 N5 N4 179.03(18) . . . . ?
C1 C5 N5 N4 -3.0(3) . . . . ?
C7 N4 N5 C6 -0.70(16) . . . . ?
Na1 N4 N5 C6 168.98(10) . . . . ?
C7 N4 N5 C5 -179.78(19) . . . . ?
Na1 N4 N5 C5 -10.1(3) . . . . ?
C3 C4 N6 C1 0.1(2) . . . . ?
C3 C4 N6 Na1 171.23(13) . . . . ?
C2 C1 N6 C4 0.2(2) . . . . ?
C5 C1 N6 C4 -179.11(14) . . . . ?
C2 C1 N6 Na1 -168.27(12) . . . . ?
C5 C1 N6 Na1 12.4(2) . . . . ?
C1 C2 N7 C3 -0.1(2) . . . . ?
C4 C3 N7 C2 0.4(2) . . . . ?
